data_4518729
loop_
_publ_author_name
'Menahem, Matan'
'Dai, Zhenbang'
'Aharon, Sigalit'
'Sharma, Rituraj'
'Asher, Maor'
'Diskin-Posner, Yael'
'Korobko, Roman'
'Rappe, Andrew M.'
'Yaffe, Omer'

_publ_section_title
;
 Strongly Anharmonic Octahedral Tilting in Two-Dimensional Hybrid Halide
 Perovskites
;
_journal_name_full 'ACS Nano'
_journal_paper_doi 10.1021/acsnano.1c02022
_journal_year 2021
_chemical_formula_moiety 'I4 Pb, 2(C4 H12 N)'
_chemical_formula_sum 'C8 H24 I4 N2 Pb'
_chemical_formula_weight 863.08
_space_group_crystal_system orthorhombic
_space_group_IT_number 61
_space_group_name_Hall '-P 2ac 2ab'
_space_group_name_H-M_alt 'P b c a'
_atom_sites_solution_hydrogens geom
_audit_creation_method SHELXL-2014/7
_cell_angle_alpha 90
_cell_angle_beta 90
_cell_angle_gamma 90
_cell_formula_units_Z 4
_cell_length_a 8.8763(3)
_cell_length_b 8.6936(3)
_cell_length_c 27.6162(13)
_cell_measurement_reflns_used 6783
_cell_measurement_temperature 293(2)
_cell_measurement_theta_max 30.8390
_cell_measurement_theta_min 2.7060
_cell_volume 2131.06(14)
_computing_cell_refinement 'CrysAlisPro 1.171.40.60a (Rigaku OD, 2019)'
_computing_data_collection 'CrysAlisPro 1.171.40.60a (Rigaku OD, 2019)'
_computing_data_reduction 'CrysAlisPro 1.171.40.60a (Rigaku OD, 2019)'
_computing_molecular_graphics 'Olex2 (Dolomanov et al., 2009)'
_computing_publication_material 'Olex2 (Dolomanov et al., 2009)'
_computing_structure_refinement 'SHELXL-2014/7 (Sheldrick, 2014)'
_computing_structure_solution 'ShelXS (Sheldrick, 2015)'
_diffrn_ambient_temperature 293(2)
_diffrn_measured_fraction_theta_full 1.000
_diffrn_measured_fraction_theta_max 1.000
_diffrn_measurement_device_type 'XtaLAB Synergy, Dualflex, Pilatus 300K'
_diffrn_measurement_method '\w scans'
_diffrn_radiation_type MoK\a
_diffrn_radiation_wavelength 0.71073
_diffrn_reflns_av_R_equivalents 0.0314
_diffrn_reflns_av_unetI/netI 0.0199
_diffrn_reflns_Laue_measured_fraction_full 1.000
_diffrn_reflns_Laue_measured_fraction_max 1.000
_diffrn_reflns_limit_h_max 10
_diffrn_reflns_limit_h_min -11
_diffrn_reflns_limit_k_max 10
_diffrn_reflns_limit_k_min -10
_diffrn_reflns_limit_l_max 34
_diffrn_reflns_limit_l_min -29
_diffrn_reflns_number 16631
_diffrn_reflns_point_group_measured_fraction_full 1.000
_diffrn_reflns_point_group_measured_fraction_max 1.000
_diffrn_reflns_theta_full 25.242
_diffrn_reflns_theta_max 26.367
_diffrn_reflns_theta_min 1.475
_exptl_absorpt_coefficient_mu 13.696
_exptl_absorpt_correction_T_max 0.532
_exptl_absorpt_correction_T_min 0.378
_exptl_absorpt_correction_type gaussian
_exptl_absorpt_process_details
;
CrysAlisPro 1.171.40.60a (Rigaku Oxford Diffraction, 2019)
Numerical absorption correction based on gaussian integration over
			a multifaceted crystal model
Empirical absorption correction using spherical harmonics,
 implemented in SCALE3 ABSPACK scaling algorithm.
;
_exptl_crystal_colour orange
_exptl_crystal_density_diffrn 2.690
_exptl_crystal_description block
_exptl_crystal_F_000 1520
_exptl_crystal_size_max 0.115
_exptl_crystal_size_mid 0.085
_exptl_crystal_size_min 0.059
_refine_diff_density_max 0.600
_refine_diff_density_min -0.577
_refine_diff_density_rms 0.097
_refine_ls_extinction_coef 0.00081(4)
_refine_ls_extinction_expression Fc^*^=kFc[1+0.001xFc^2^\l^3^/sin(2\q)]^-1/4^
_refine_ls_extinction_method 'SHELXL-2014/7 (Sheldrick 2014'
_refine_ls_goodness_of_fit_ref 1.071
_refine_ls_hydrogen_treatment constr
_refine_ls_matrix_type full
_refine_ls_number_parameters 73
_refine_ls_number_reflns 2184
_refine_ls_number_restraints 1
_refine_ls_restrained_S_all 1.092
_refine_ls_R_factor_all 0.0352
_refine_ls_R_factor_gt 0.0256
_refine_ls_shift/su_max 0.007
_refine_ls_shift/su_mean 0.001
_refine_ls_structure_factor_coef Fsqd
_refine_ls_weighting_details 'w=1/[\s^2^(Fo^2^)+(0.0210P)^2^+4.2410P] where P=(Fo^2^+2Fc^2^)/3'
_refine_ls_weighting_scheme calc
_refine_ls_wR_factor_gt 0.0586
_refine_ls_wR_factor_ref 0.0616
_reflns_Friedel_coverage 0.000
_reflns_number_gt 1733
_reflns_number_total 2184
_reflns_threshold_expression 'I > 2\s(I)'
_cod_data_source_file nn1c02022_si_004.cif
_cod_data_source_block oy8_mt2_1_293_10
_cod_database_code 4518729
_shelx_shelxl_version_number 2014/7
_shelx_space_group_comment
;
The symmetry employed for this shelxl refinement is uniquely defined
by the following loop, which should always be used as a source of
symmetry information in preference to the above space-group names.
They are only intended as comments.
;
_shelx_estimated_absorpt_t_min 0.302
_shelx_estimated_absorpt_t_max 0.499

loop_
_space_group_symop_operation_xyz
'x, y, z'
'-x+1/2, -y, z+1/2'
'-x, y+1/2, -z+1/2'
'x+1/2, -y+1/2, -z'
'-x, -y, -z'
'x-1/2, y, -z-1/2'
'x, -y-1/2, z-1/2'
'-x-1/2, y-1/2, z'

loop_
_atom_site_label
_atom_site_type_symbol
_atom_site_fract_x
_atom_site_fract_y
_atom_site_fract_z
_atom_site_U_iso_or_equiv
_atom_site_adp_type
_atom_site_occupancy
_atom_site_site_symmetry_order
_atom_site_calc_flag
_atom_site_refinement_flags_posn
_atom_site_refinement_flags_adp
_atom_site_refinement_flags_occupancy
_atom_site_disorder_assembly
_atom_site_disorder_group
Pb1 Pb 0.5000 1.0000 0.5000 0.04998(11) Uani 1 2 d S . P . .
I1 I 0.69628(4) 0.69450(5) 0.50418(2) 0.07294(16) Uani 1 1 d . . . . .
I2 I 0.46666(6) 0.98578(5) 0.61548(2) 0.08005(16) Uani 1 1 d . . . . .
N1 N 0.5751(7) 0.4284(7) 0.4061(2) 0.0945(18) Uani 1 1 d . . . . .
H1A H 0.5611 0.3294 0.3992 0.113 Uiso 1 1 calc R U . . .
H1B H 0.5591 0.4440 0.4375 0.113 Uiso 1 1 calc R U . . .
H1C H 0.6691 0.4550 0.3987 0.113 Uiso 1 1 calc R U . . .
C1 C 0.4678(14) 0.5234(12) 0.3774(6) 0.155(5) Uani 1 1 d . . . . .
H1D H 0.3659 0.4931 0.3857 0.186 Uiso 1 1 calc R U . . .
H1E H 0.4800 0.6303 0.3867 0.186 Uiso 1 1 calc R U . . .
C2 C 0.4844(15) 0.5124(15) 0.3285(5) 0.180(7) Uani 1 1 d . . . . .
H2A H 0.4679 0.4072 0.3181 0.216 Uiso 1 1 calc R U . . .
H2B H 0.5857 0.5423 0.3193 0.216 Uiso 1 1 calc R U . . .
C3 C 0.3689(16) 0.620(2) 0.3043(6) 0.223(7) Uani 1 1 d D . . . .
H3A H 0.2674 0.5910 0.3138 0.268 Uiso 1 1 calc R U . . .
H3B H 0.3866 0.7253 0.3139 0.268 Uiso 1 1 calc R U . . .
C4 C 0.387(2) 0.603(3) 0.2540(5) 0.339(13) Uani 1 1 d D . . . .
H4A H 0.3159 0.6672 0.2374 0.508 Uiso 1 1 calc R U . . .
H4B H 0.3709 0.4976 0.2450 0.508 Uiso 1 1 calc R U . . .
H4C H 0.4877 0.6328 0.2450 0.508 Uiso 1 1 calc R U . . .

loop_
_atom_site_aniso_label
_atom_site_aniso_U_11
_atom_site_aniso_U_22
_atom_site_aniso_U_33
_atom_site_aniso_U_23
_atom_site_aniso_U_13
_atom_site_aniso_U_12
Pb1 0.03504(16) 0.03505(16) 0.0799(2) -0.00107(13) 0.00008(11) -0.00015(10)
I1 0.0496(2) 0.0473(2) 0.1220(4) 0.0071(2) 0.0122(2) 0.01929(17)
I2 0.0787(3) 0.0812(3) 0.0802(3) -0.0033(2) -0.0087(2) 0.0002(2)
N1 0.080(4) 0.096(4) 0.107(5) 0.014(4) -0.011(3) -0.018(4)
C1 0.140(10) 0.119(9) 0.206(15) 0.047(9) -0.023(9) 0.019(7)
C2 0.195(16) 0.218(19) 0.126(11) 0.042(10) -0.039(9) 0.013(11)
C3 0.195(15) 0.28(2) 0.193(15) 0.054(15) -0.032(12) 0.002(15)
C4 0.35(3) 0.52(4) 0.147(16) 0.02(2) -0.056(16) 0.01(4)

loop_
_atom_type_symbol
_atom_type_description
_atom_type_scat_dispersion_real
_atom_type_scat_dispersion_imag
_atom_type_scat_source
C C 0.0033 0.0016 'International Tables Vol C Tables 4.2.6.8 and 6.1.1.4'
H H 0.0000 0.0000 'International Tables Vol C Tables 4.2.6.8 and 6.1.1.4'
I I -0.4742 1.8119 'International Tables Vol C Tables 4.2.6.8 and 6.1.1.4'
N N 0.0061 0.0033 'International Tables Vol C Tables 4.2.6.8 and 6.1.1.4'
Pb Pb -3.3944 10.1111 'International Tables Vol C Tables 4.2.6.8 and 6.1.1.4'

loop_
_geom_angle_atom_site_label_1
_geom_angle_atom_site_label_2
_geom_angle_atom_site_label_3
_geom_angle
_geom_angle_site_symmetry_1
_geom_angle_site_symmetry_3
_geom_angle_publ_flag
I1 Pb1 I1 179.999(15) . 5_676 ?
I1 Pb1 I1 88.758(4) . 8_765 ?
I1 Pb1 I1 91.242(4) 5_676 8_765 ?
I1 Pb1 I1 91.242(4) . 4_466 ?
I1 Pb1 I1 88.758(4) 5_676 4_466 ?
I1 Pb1 I1 180.00(2) 8_765 4_466 ?
I1 Pb1 I2 91.017(11) . 5_676 ?
I1 Pb1 I2 88.983(11) 5_676 5_676 ?
I1 Pb1 I2 86.412(12) 8_765 5_676 ?
I1 Pb1 I2 93.588(12) 4_466 5_676 ?
I1 Pb1 I2 88.983(11) . . ?
I1 Pb1 I2 91.017(11) 5_676 . ?
I1 Pb1 I2 93.588(12) 8_765 . ?
I1 Pb1 I2 86.412(12) 4_466 . ?
I2 Pb1 I2 180.0 5_676 . ?
Pb1 I1 Pb1 155.020(15) . 4_566 ?
C1 N1 H1A 109.5 . . ?
C1 N1 H1B 109.5 . . ?
H1A N1 H1B 109.5 . . ?
C1 N1 H1C 109.5 . . ?
H1A N1 H1C 109.5 . . ?
H1B N1 H1C 109.5 . . ?
C2 C1 N1 114.8(11) . . ?
C2 C1 H1D 108.6 . . ?
N1 C1 H1D 108.6 . . ?
C2 C1 H1E 108.6 . . ?
N1 C1 H1E 108.6 . . ?
H1D C1 H1E 107.5 . . ?
C1 C2 C3 108.4(13) . . ?
C1 C2 H2A 110.0 . . ?
C3 C2 H2A 110.0 . . ?
C1 C2 H2B 110.0 . . ?
C3 C2 H2B 110.0 . . ?
H2A C2 H2B 108.4 . . ?
C4 C3 C2 106.8(16) . . ?
C4 C3 H3A 110.3 . . ?
C2 C3 H3A 110.4 . . ?
C4 C3 H3B 110.4 . . ?
C2 C3 H3B 110.4 . . ?
H3A C3 H3B 108.6 . . ?
C3 C4 H4A 109.5 . . ?
C3 C4 H4B 109.5 . . ?
H4A C4 H4B 109.5 . . ?
C3 C4 H4C 109.5 . . ?
H4A C4 H4C 109.5 . . ?
H4B C4 H4C 109.5 . . ?

loop_
_geom_bond_atom_site_label_1
_geom_bond_atom_site_label_2
_geom_bond_distance
_geom_bond_site_symmetry_2
_geom_bond_publ_flag
Pb1 I1 3.1784(4) . ?
Pb1 I1 3.1785(4) 5_676 ?
Pb1 I1 3.1844(4) 8_765 ?
Pb1 I1 3.1844(4) 4_466 ?
Pb1 I2 3.2052(5) 5_676 ?
Pb1 I2 3.2053(5) . ?
I1 Pb1 3.1844(4) 4_566 ?
N1 C1 1.490(12) . ?
N1 H1A 0.8900 . ?
N1 H1B 0.8900 . ?
N1 H1C 0.8900 . ?
C1 C2 1.361(19) . ?
C1 H1D 0.9700 . ?
C1 H1E 0.9700 . ?
C2 C3 1.537(16) . ?
C2 H2A 0.9700 . ?
C2 H2B 0.9700 . ?
C3 C4 1.408(9) . ?
C3 H3A 0.9700 . ?
C3 H3B 0.9700 . ?
C4 H4A 0.9600 . ?
C4 H4B 0.9600 . ?
C4 H4C 0.9600 . ?

loop_
_geom_torsion_atom_site_label_1
_geom_torsion_atom_site_label_2
_geom_torsion_atom_site_label_3
_geom_torsion_atom_site_label_4
_geom_torsion
_geom_torsion_site_symmetry_1
_geom_torsion_site_symmetry_2
_geom_torsion_site_symmetry_3
_geom_torsion_site_symmetry_4
_geom_torsion_publ_flag
N1 C1 C2 C3 -178.6(10) . . . . ?
C1 C2 C3 C4 -178.9(16) . . . . ?
